data_4102087
loop_
_publ_author_name
'Patrick G. Campbell'
'Lev N. Zakharov'
'Daniel J. Grant'
'David A. Dixon'
'Shih-Yuan Liu'

_publ_section_title
;
 Hydrogen Storage by Boron-Nitrogen Heterocycles: A Simple Route for Spent
 Fuel Regeneration
;
_journal_name_full 'Journal of the American Chemical Society'
_journal_page_first 3289
_journal_page_last 3291
_journal_paper_doi 10.1021/ja9106622
_journal_volume 132
_journal_year 2010
_chemical_formula_sum 'C8 H20 B N'
_chemical_formula_weight 141.06
_chemical_name_systematic
;
 ?
;
_space_group_IT_number 14
_symmetry_cell_setting monoclinic
_symmetry_space_group_name_Hall '-P 2yn'
_symmetry_space_group_name_H-M 'P 1 21/n 1'
_atom_sites_solution_hydrogens difmap
_atom_sites_solution_primary direct
_atom_sites_solution_secondary difmap
_audit_creation_method SHELXLTL
_cell_angle_alpha 90.00
_cell_angle_beta 93.660(6)
_cell_angle_gamma 90.00
_cell_formula_units_Z 4
_cell_length_a 6.265(2)
_cell_length_b 9.606(3)
_cell_length_c 15.868(5)
_cell_measurement_reflns_used 1625
_cell_measurement_temperature 173(2)
_cell_measurement_theta_max 27.81
_cell_measurement_theta_min 2.57
_cell_volume 953.0(5)
_computing_cell_refinement 'Bruker SAINT'
_computing_data_collection 'Bruker SMART'
_computing_data_reduction 'Bruker SAINT'
_computing_molecular_graphics 'Bruker SHELXTL'
_computing_publication_material 'Bruker SHELXTL'
_computing_structure_refinement 'Bruker SHELXTL'
_computing_structure_solution 'Bruker SHELXTL'
_diffrn_ambient_temperature 173(2)
_diffrn_measured_fraction_theta_full 0.999
_diffrn_measured_fraction_theta_max 0.999
_diffrn_measurement_device_type 'Bruker Apex CCD area detector'
_diffrn_measurement_method 'phi and omega scans'
_diffrn_radiation_monochromator graphite
_diffrn_radiation_source 'fine-focus sealed tube'
_diffrn_radiation_type MoK\a
_diffrn_radiation_wavelength 0.71073
_diffrn_reflns_av_R_equivalents 0.0205
_diffrn_reflns_av_sigmaI/netI 0.0239
_diffrn_reflns_limit_h_max 7
_diffrn_reflns_limit_h_min -7
_diffrn_reflns_limit_k_max 11
_diffrn_reflns_limit_k_min -10
_diffrn_reflns_limit_l_max 18
_diffrn_reflns_limit_l_min -18
_diffrn_reflns_number 5830
_diffrn_reflns_theta_full 25.00
_diffrn_reflns_theta_max 25.00
_diffrn_reflns_theta_min 2.48
_exptl_absorpt_coefficient_mu 0.055
_exptl_absorpt_correction_T_max 0.9978
_exptl_absorpt_correction_T_min 0.9784
_exptl_absorpt_correction_type multi-scan
_exptl_absorpt_process_details SADABS
_exptl_crystal_colour colorless
_exptl_crystal_density_diffrn 0.983
_exptl_crystal_density_method 'not measured'
_exptl_crystal_description plate
_exptl_crystal_F_000 320
_exptl_crystal_size_max 0.40
_exptl_crystal_size_mid 0.38
_exptl_crystal_size_min 0.04
_refine_diff_density_max 0.163
_refine_diff_density_min -0.112
_refine_diff_density_rms 0.028
_refine_ls_extinction_method none
_refine_ls_goodness_of_fit_ref 1.038
_refine_ls_hydrogen_treatment refall
_refine_ls_matrix_type full
_refine_ls_number_parameters 171
_refine_ls_number_reflns 1684
_refine_ls_number_restraints 0
_refine_ls_restrained_S_all 1.038
_refine_ls_R_factor_all 0.0561
_refine_ls_R_factor_gt 0.0447
_refine_ls_shift/su_max 0.000
_refine_ls_shift/su_mean 0.000
_refine_ls_structure_factor_coef Fsqd
_refine_ls_weighting_details 'calc w=1/[\s^2^(Fo^2^)+(0.0557P)^2^+0.2041P] where P=(Fo^2^+2Fc^2^)/3'
_refine_ls_weighting_scheme calc
_refine_ls_wR_factor_gt 0.1118
_refine_ls_wR_factor_ref 0.1224
_reflns_number_gt 1373
_reflns_number_total 1684
_reflns_threshold_expression >2sigma(I)
_cod_data_source_file ja9106622_si_002.cif
_cod_data_source_block liu62
_cod_database_code 4102087

loop_
_symmetry_equiv_pos_as_xyz
'x, y, z'
'-x+1/2, y+1/2, -z+1/2'
'-x, -y, -z'
'x-1/2, -y-1/2, z-1/2'

loop_
_atom_site_label
_atom_site_type_symbol
_atom_site_fract_x
_atom_site_fract_y
_atom_site_fract_z
_atom_site_U_iso_or_equiv
_atom_site_adp_type
_atom_site_occupancy
_atom_site_symmetry_multiplicity
_atom_site_calc_flag
_atom_site_refinement_flags
_atom_site_disorder_assembly
_atom_site_disorder_group
N1 N 0.07649(17) 0.16686(12) 0.25740(7) 0.0292(3) Uani 1 1 d . . .
B1 B 0.2556(3) 0.27367(19) 0.22188(10) 0.0368(4) Uani 1 1 d . . .
C1 C -0.1161(2) 0.16548(18) 0.19615(10) 0.0378(4) Uani 1 1 d . . .
C2 C -0.0606(3) 0.11746(19) 0.10926(10) 0.0430(4) Uani 1 1 d . . .
C3 C 0.1004(3) 0.21189(19) 0.07012(10) 0.0450(4) Uani 1 1 d . . .
C4 C 0.3034(2) 0.22169(18) 0.12813(10) 0.0400(4) Uani 1 1 d . . .
C5 C 0.0205(2) 0.18322(15) 0.34971(9) 0.0339(4) Uani 1 1 d . . .
C6 C -0.0655(4) 0.32846(19) 0.36353(14) 0.0582(6) Uani 1 1 d . . .
C7 C -0.1463(3) 0.07560(19) 0.37125(11) 0.0450(4) Uani 1 1 d . . .
C8 C 0.2236(3) 0.1563(2) 0.40520(10) 0.0509(5) Uani 1 1 d . . .
H1N H 0.131(2) 0.0803(18) 0.2552(9) 0.037(4) Uiso 1 1 d . . .
H1B H 0.403(2) 0.2732(16) 0.2676(9) 0.044(4) Uiso 1 1 d . . .
H2B H 0.171(2) 0.3812(17) 0.2206(9) 0.045(4) Uiso 1 1 d . . .
H1A H -0.171(3) 0.2622(19) 0.1933(10) 0.046(4) Uiso 1 1 d . . .
H1C H -0.224(2) 0.1059(17) 0.2190(9) 0.041(4) Uiso 1 1 d . . .
H2A H -0.200(3) 0.1140(17) 0.0745(10) 0.048(4) Uiso 1 1 d . . .
H2C H -0.005(2) 0.0219(18) 0.1141(10) 0.043(4) Uiso 1 1 d . . .
H3A H 0.034(3) 0.3085(19) 0.0630(11) 0.052(5) Uiso 1 1 d . . .
H3C H 0.128(3) 0.1764(17) 0.0126(11) 0.056(5) Uiso 1 1 d . . .
H4A H 0.410(3) 0.2867(19) 0.1036(11) 0.058(5) Uiso 1 1 d . . .
H4C H 0.374(3) 0.124(2) 0.1317(10) 0.054(5) Uiso 1 1 d . . .
H6A H -0.093(3) 0.3395(19) 0.4250(12) 0.067(6) Uiso 1 1 d . . .
H6B H -0.201(4) 0.346(2) 0.3279(15) 0.092(8) Uiso 1 1 d . . .
H6C H 0.039(4) 0.398(3) 0.3506(14) 0.093(7) Uiso 1 1 d . . .
H7A H -0.158(3) 0.0771(19) 0.4327(12) 0.060(5) Uiso 1 1 d . . .
H7B H -0.291(3) 0.0960(19) 0.3436(11) 0.058(5) Uiso 1 1 d . . .
H7C H -0.105(3) -0.017(2) 0.3536(11) 0.059(5) Uiso 1 1 d . . .
H8A H 0.330(3) 0.230(2) 0.3971(11) 0.063(6) Uiso 1 1 d . . .
H8B H 0.189(3) 0.1595(17) 0.4652(11) 0.055(5) Uiso 1 1 d . . .
H8C H 0.286(3) 0.061(2) 0.3924(12) 0.075(6) Uiso 1 1 d . . .

loop_
_atom_site_aniso_label
_atom_site_aniso_U_11
_atom_site_aniso_U_22
_atom_site_aniso_U_33
_atom_site_aniso_U_23
_atom_site_aniso_U_13
_atom_site_aniso_U_12
N1 0.0264(6) 0.0262(7) 0.0352(7) 0.0004(5) 0.0031(5) 0.0011(5)
B1 0.0316(9) 0.0387(10) 0.0402(9) 0.0021(7) 0.0025(7) -0.0091(7)
C1 0.0257(8) 0.0430(10) 0.0447(9) 0.0015(7) 0.0012(6) -0.0044(7)
C2 0.0382(9) 0.0491(11) 0.0411(9) -0.0027(7) -0.0016(7) -0.0107(8)
C3 0.0467(9) 0.0522(11) 0.0361(9) -0.0002(7) 0.0044(7) -0.0080(8)
C4 0.0336(8) 0.0411(10) 0.0461(9) 0.0033(7) 0.0090(7) -0.0062(7)
C5 0.0342(8) 0.0327(8) 0.0360(8) -0.0006(6) 0.0099(6) 0.0017(6)
C6 0.0798(15) 0.0359(10) 0.0626(12) -0.0041(8) 0.0353(11) 0.0059(10)
C7 0.0452(10) 0.0447(10) 0.0462(9) 0.0091(8) 0.0119(8) -0.0022(8)
C8 0.0472(10) 0.0708(13) 0.0344(9) -0.0044(8) 0.0017(7) -0.0047(9)

loop_
_atom_type_symbol
_atom_type_description
_atom_type_scat_dispersion_real
_atom_type_scat_dispersion_imag
_atom_type_scat_source
C C 0.0033 0.0016 'International Tables Vol C Tables 4.2.6.8 and 6.1.1.4'
H H 0.0000 0.0000 'International Tables Vol C Tables 4.2.6.8 and 6.1.1.4'
B B 0.0013 0.0007 'International Tables Vol C Tables 4.2.6.8 and 6.1.1.4'
N N 0.0061 0.0033 'International Tables Vol C Tables 4.2.6.8 and 6.1.1.4'

loop_
_geom_angle_atom_site_label_1
_geom_angle_atom_site_label_2
_geom_angle_atom_site_label_3
_geom_angle
_geom_angle_site_symmetry_1
_geom_angle_site_symmetry_3
_geom_angle_publ_flag
C1 N1 C5 113.29(11) . . ?
C1 N1 B1 108.74(11) . . ?
C5 N1 B1 117.71(10) . . ?
C1 N1 H1N 105.1(9) . . ?
C5 N1 H1N 104.0(9) . . ?
B1 N1 H1N 106.9(10) . . ?
C4 B1 N1 107.05(12) . . ?
C4 B1 H1B 113.3(8) . . ?
N1 B1 H1B 108.8(8) . . ?
C4 B1 H2B 111.8(7) . . ?
N1 B1 H2B 103.9(8) . . ?
H1B B1 H2B 111.4(10) . . ?
N1 C1 C2 111.73(12) . . ?
N1 C1 H1A 106.6(9) . . ?
C2 C1 H1A 110.1(9) . . ?
N1 C1 H1C 108.2(8) . . ?
C2 C1 H1C 111.5(9) . . ?
H1A C1 H1C 108.6(13) . . ?
C1 C2 C3 112.80(14) . . ?
C1 C2 H2A 105.6(9) . . ?
C3 C2 H2A 111.9(9) . . ?
C1 C2 H2C 108.4(9) . . ?
C3 C2 H2C 110.3(10) . . ?
H2A C2 H2C 107.7(12) . . ?
C2 C3 C4 109.89(13) . . ?
C2 C3 H3A 108.0(10) . . ?
C4 C3 H3A 109.3(10) . . ?
C2 C3 H3C 109.0(10) . . ?
C4 C3 H3C 112.9(10) . . ?
H3A C3 H3C 107.6(14) . . ?
C3 C4 B1 112.25(13) . . ?
C3 C4 H4A 110.5(9) . . ?
B1 C4 H4A 109.3(10) . . ?
C3 C4 H4C 108.3(9) . . ?
B1 C4 H4C 109.4(9) . . ?
H4A C4 H4C 107.0(14) . . ?
C6 C5 C8 111.34(15) . . ?
C6 C5 C7 109.67(14) . . ?
C8 C5 C7 108.35(13) . . ?
C6 C5 N1 109.69(12) . . ?
C8 C5 N1 107.51(12) . . ?
C7 C5 N1 110.25(12) . . ?
C5 C6 H6A 108.8(11) . . ?
C5 C6 H6B 111.4(13) . . ?
H6A C6 H6B 109.6(17) . . ?
C5 C6 H6C 110.5(14) . . ?
H6A C6 H6C 107.2(17) . . ?
H6B C6 H6C 109.2(19) . . ?
C5 C7 H7A 108.0(10) . . ?
C5 C7 H7B 112.5(10) . . ?
H7A C7 H7B 108.0(14) . . ?
C5 C7 H7C 111.0(11) . . ?
H7A C7 H7C 109.7(15) . . ?
H7B C7 H7C 107.6(14) . . ?
C5 C8 H8A 110.4(11) . . ?
C5 C8 H8B 109.0(10) . . ?
H8A C8 H8B 107.0(14) . . ?
C5 C8 H8C 110.7(11) . . ?
H8A C8 H8C 110.4(15) . . ?
H8B C8 H8C 109.3(14) . . ?

loop_
_geom_bond_atom_site_label_1
_geom_bond_atom_site_label_2
_geom_bond_distance
_geom_bond_site_symmetry_2
_geom_bond_publ_flag
N1 C1 1.5002(18) . ?
N1 C5 1.5359(18) . ?
N1 B1 1.646(2) . ?
N1 H1N 0.901(17) . ?
B1 C4 1.615(2) . ?
B1 H1B 1.137(15) . ?
B1 H2B 1.161(16) . ?
C1 C2 1.515(2) . ?
C1 H1A 0.992(17) . ?
C1 H1C 0.973(17) . ?
C2 C3 1.518(2) . ?
C2 H2A 1.002(16) . ?
C2 H2C 0.984(17) . ?
C3 C4 1.525(2) . ?
C3 H3A 1.021(18) . ?
C3 H3C 0.999(18) . ?
C4 H4A 1.009(19) . ?
C4 H4C 1.035(19) . ?
C5 C6 1.516(2) . ?
C5 C8 1.523(2) . ?
C5 C7 1.524(2) . ?
C6 H6A 1.01(2) . ?
C6 H6B 1.01(2) . ?
C6 H6C 0.96(3) . ?
C7 H7A 0.983(18) . ?
C7 H7B 0.999(18) . ?
C7 H7C 0.973(19) . ?
C8 H8A 0.99(2) . ?
C8 H8B 0.989(18) . ?
C8 H8C 1.02(2) . ?

loop_
_geom_torsion_atom_site_label_1
_geom_torsion_atom_site_label_2
_geom_torsion_atom_site_label_3
_geom_torsion_atom_site_label_4
_geom_torsion
_geom_torsion_site_symmetry_1
_geom_torsion_site_symmetry_2
_geom_torsion_site_symmetry_3
_geom_torsion_site_symmetry_4
_geom_torsion_publ_flag
C1 N1 B1 C4 -56.11(15) . . . . ?
C5 N1 B1 C4 173.36(11) . . . . ?
C5 N1 C1 C2 -167.26(12) . . . . ?
B1 N1 C1 C2 59.84(16) . . . . ?
N1 C1 C2 C3 -61.29(19) . . . . ?
C1 C2 C3 C4 57.27(19) . . . . ?
C2 C3 C4 B1 -55.91(19) . . . . ?
N1 B1 C4 C3 55.33(17) . . . . ?
C1 N1 C5 C6 -69.01(17) . . . . ?
B1 N1 C5 C6 59.40(18) . . . . ?
C1 N1 C5 C8 169.78(13) . . . . ?
B1 N1 C5 C8 -61.81(16) . . . . ?
C1 N1 C5 C7 51.86(16) . . . . ?
B1 N1 C5 C7 -179.73(12) . . . . ?
